data_1564898
loop_
_publ_author_name
'Cooper, Alasdair K.'
'Greaves, Megan E.'
'Donohoe, William'
'Burton, Paul Matthew'
'Ronson, Thomas Oliver'
'Kennedy, Alan'
'Nelson, David James'

_publ_section_title
;
 Inhibition of (dppf)nickel-catalysed Suzuki-Miyaura cross-coupling
 reactions by \a-halo-N-heterocycles
;
_journal_name_full 'Chemical Science'
_journal_paper_doi 10.1039/D1SC04582B
_journal_year 2021
_chemical_formula_sum 'C40 H32 F3 Fe N Ni O3 P2 S'
_chemical_formula_weight 840.22
_space_group_crystal_system triclinic
_space_group_IT_number 2
_space_group_name_Hall '-P 1'
_space_group_name_H-M_alt 'P -1'
_atom_sites_solution_hydrogens geom
_audit_creation_method SHELXL-2018/3
_audit_update_record
;
2021-08-17 deposited with the CCDC.	2021-10-11 downloaded from the CCDC.
;
_cell_angle_alpha 93.421(1)
_cell_angle_beta 114.030(1)
_cell_angle_gamma 116.413(2)
_cell_formula_units_Z 2
_cell_length_a 12.7001(2)
_cell_length_b 12.7903(2)
_cell_length_c 14.1264(2)
_cell_measurement_reflns_used 24102
_cell_measurement_temperature 100(2)
_cell_measurement_theta_max 71.2640
_cell_measurement_theta_min 3.5570
_cell_volume 1793.83(7)
_computing_cell_refinement CrysalisPro
_computing_data_collection CrysalisPro
_computing_data_reduction CrysalisPro
_computing_publication_material 'SHELXL in WINGX'
_computing_structure_refinement 'SHELXL-2018/3 (Sheldrick, 2018)'
_computing_structure_solution SHELXT
_diffrn_ambient_temperature 100(2)
_diffrn_measured_fraction_theta_full 0.999
_diffrn_measured_fraction_theta_max 0.992
_diffrn_measurement_device_type 'Oxford Diffraction Synergy-i'
_diffrn_measurement_method 'omega scans'
_diffrn_radiation_type CuK\a
_diffrn_radiation_wavelength 1.54184
_diffrn_reflns_av_R_equivalents 0.0250
_diffrn_reflns_av_unetI/netI 0.0181
_diffrn_reflns_Laue_measured_fraction_full 0.999
_diffrn_reflns_Laue_measured_fraction_max 0.992
_diffrn_reflns_limit_h_max 15
_diffrn_reflns_limit_h_min -14
_diffrn_reflns_limit_k_max 15
_diffrn_reflns_limit_k_min -15
_diffrn_reflns_limit_l_max 14
_diffrn_reflns_limit_l_min -17
_diffrn_reflns_number 31389
_diffrn_reflns_point_group_measured_fraction_full 0.999
_diffrn_reflns_point_group_measured_fraction_max 0.992
_diffrn_reflns_theta_full 70.000
_diffrn_reflns_theta_max 71.401
_diffrn_reflns_theta_min 3.585
_diffrn_source 'micro source tube'
_exptl_absorpt_coefficient_mu 5.763
_exptl_absorpt_correction_T_max 1.00000
_exptl_absorpt_correction_T_min 0.46946
_exptl_absorpt_correction_type multi-scan
_exptl_absorpt_process_details
;
CrysAlisPro 1.171.41.99a (Rigaku Oxford Diffraction, 2021)
Empirical absorption correction using spherical harmonics,
implemented in SCALE3 ABSPACK scaling algorithm.
;
_exptl_crystal_colour orange
_exptl_crystal_density_diffrn 1.556
_exptl_crystal_description prism
_exptl_crystal_F_000 860
_exptl_crystal_size_max 0.25
_exptl_crystal_size_mid 0.20
_exptl_crystal_size_min 0.15
_refine_diff_density_max 0.585
_refine_diff_density_min -0.476
_refine_diff_density_rms 0.054
_refine_ls_extinction_method none
_refine_ls_goodness_of_fit_ref 1.047
_refine_ls_hydrogen_treatment constr
_refine_ls_matrix_type full
_refine_ls_number_parameters 470
_refine_ls_number_reflns 6934
_refine_ls_number_restraints 0
_refine_ls_restrained_S_all 1.047
_refine_ls_R_factor_all 0.0296
_refine_ls_R_factor_gt 0.0289
_refine_ls_shift/su_max 0.000
_refine_ls_shift/su_mean 0.000
_refine_ls_structure_factor_coef Fsqd
_refine_ls_weighting_details 'w=1/[\s^2^(Fo^2^)+(0.0367P)^2^+1.3898P] where P=(Fo^2^+2Fc^2^)/3'
_refine_ls_weighting_scheme calc
_refine_ls_wR_factor_gt 0.0741
_refine_ls_wR_factor_ref 0.0744
_reflns_Friedel_coverage 0.000
_reflns_number_gt 6767
_reflns_number_total 6934
_reflns_threshold_expression 'I > 2\s(I)'
_cod_data_source_file d1sc04582b3.cif
_cod_data_source_block nelson_megan_ni_2plus
_cod_original_cell_volume 1793.83(6)
_cod_database_code 1564898
_shelx_shelxl_version_number 2018/3
_shelx_space_group_comment
;
The symmetry employed for this shelxl refinement is uniquely defined
by the following loop, which should always be used as a source of
symmetry information in preference to the above space-group names.
They are only intended as comments.
;

loop_
_space_group_symop_operation_xyz
'x, y, z'
'-x, -y, -z'

loop_
_atom_site_label
_atom_site_type_symbol
_atom_site_fract_x
_atom_site_fract_y
_atom_site_fract_z
_atom_site_U_iso_or_equiv
_atom_site_adp_type
_atom_site_occupancy
_atom_site_site_symmetry_order
_atom_site_calc_flag
_atom_site_refinement_flags_posn
_atom_site_refinement_flags_adp
_atom_site_refinement_flags_occupancy
_atom_site_disorder_assembly
_atom_site_disorder_group
Ni1 Ni -0.28010(3) 0.36940(3) 0.08784(2) 0.01524(8) Uani 1 1 d . . . . .
Fe1 Fe 0.12489(3) 0.56107(2) 0.28945(2) 0.01409(7) Uani 1 1 d . . . . .
P1 P -0.15260(4) 0.56725(4) 0.14426(4) 0.01583(10) Uani 1 1 d . . . . .
P2 P -0.16957(4) 0.30294(4) 0.20615(3) 0.01402(9) Uani 1 1 d . . . . .
S1 S 0.24793(5) 0.08086(4) 0.35541(4) 0.02688(11) Uani 1 1 d . . . . .
F1 F 0.48316(13) 0.27362(12) 0.41533(12) 0.0440(3) Uani 1 1 d . . . . .
F2 F 0.42376(15) 0.25875(15) 0.53871(11) 0.0537(4) Uani 1 1 d . . . . .
F3 F 0.33287(18) 0.31330(14) 0.40423(15) 0.0632(5) Uani 1 1 d . . . . .
O1 O 0.3141(2) 0.01452(16) 0.40086(16) 0.0570(5) Uani 1 1 d . . . . .
O2 O 0.22089(15) 0.07775(14) 0.24665(12) 0.0342(3) Uani 1 1 d . . . . .
O3 O 0.14376(18) 0.06264(19) 0.37952(17) 0.0640(6) Uani 1 1 d . . . . .
N1 N -0.41560(16) 0.33323(15) -0.04982(13) 0.0171(4) Uani 0.49(2) 1 d . . P A 1
C35A C -0.41560(16) 0.33323(15) -0.04982(13) 0.0171(4) Uani 0.51(2) 1 d . . P A 2
C1 C 0.01820(18) 0.61752(16) 0.17853(14) 0.0182(3) Uani 1 1 d . . . . .
C2 C 0.14328(19) 0.72229(17) 0.26038(15) 0.0213(4) Uani 1 1 d . . . . .
H2 H 0.152881 0.786975 0.306335 0.026 Uiso 1 1 calc R U . . .
C3 C 0.24958(19) 0.71121(18) 0.25980(16) 0.0245(4) Uani 1 1 d . . . . .
H3 H 0.342858 0.767751 0.305550 0.029 Uiso 1 1 calc R U . . .
C4 C 0.19342(19) 0.60172(19) 0.17959(16) 0.0235(4) Uani 1 1 d . . . . .
H4 H 0.242496 0.572681 0.162506 0.028 Uiso 1 1 calc R U . . .
C5 C 0.05073(18) 0.54300(17) 0.12921(15) 0.0194(4) Uani 1 1 d . . . . .
H5 H -0.011942 0.467838 0.072920 0.023 Uiso 1 1 calc R U . . .
C6 C 0.00221(17) 0.40624(15) 0.31036(14) 0.0154(3) Uani 1 1 d . . . . .
C7 C 0.04922(17) 0.51168(16) 0.39297(14) 0.0162(3) Uani 1 1 d . . . . .
H7 H -0.005613 0.535817 0.405961 0.019 Uiso 1 1 calc R U . . .
C8 C 0.19220(18) 0.57374(16) 0.45199(14) 0.0185(4) Uani 1 1 d . . . . .
H8 H 0.249300 0.646248 0.511333 0.022 Uiso 1 1 calc R U . . .
C9 C 0.23455(18) 0.50820(16) 0.40654(14) 0.0188(4) Uani 1 1 d . . . . .
H9 H 0.325059 0.529958 0.430037 0.023 Uiso 1 1 calc R U . . .
C10 C 0.11892(17) 0.40485(16) 0.32023(14) 0.0171(3) Uani 1 1 d . . . . .
H10 H 0.118585 0.345147 0.276556 0.021 Uiso 1 1 calc R U . . .
C11 C -0.21188(17) 0.63404(15) 0.03889(14) 0.0164(3) Uani 1 1 d . . . . .
C12 C -0.14851(19) 0.67798(17) -0.02215(15) 0.0208(4) Uani 1 1 d . . . . .
H12 H -0.066266 0.681389 -0.004786 0.025 Uiso 1 1 calc R U . . .
C13 C -0.2051(2) 0.71709(18) -0.10878(16) 0.0245(4) Uani 1 1 d . . . . .
H13 H -0.160970 0.747787 -0.149898 0.029 Uiso 1 1 calc R U . . .
C14 C -0.3258(2) 0.71131(18) -0.13515(15) 0.0236(4) Uani 1 1 d . . . . .
H14 H -0.365164 0.736713 -0.194975 0.028 Uiso 1 1 calc R U . . .
C15 C -0.38879(19) 0.66839(18) -0.07394(16) 0.0241(4) Uani 1 1 d . . . . .
H15 H -0.471077 0.664989 -0.091564 0.029 Uiso 1 1 calc R U . . .
C16 C -0.33222(19) 0.63027(17) 0.01308(16) 0.0213(4) Uani 1 1 d . . . . .
H16 H -0.375499 0.601567 0.055148 0.026 Uiso 1 1 calc R U . . .
C17 C -0.15180(18) 0.64155(18) 0.25833(15) 0.0198(4) Uani 1 1 d . . . . .
C18 C -0.2261(2) 0.5705(2) 0.30439(17) 0.0268(4) Uani 1 1 d . . . . .
H18 H -0.276068 0.483985 0.276340 0.032 Uiso 1 1 calc R U . . .
C19 C -0.2271(2) 0.6263(2) 0.39135(18) 0.0339(5) Uani 1 1 d . . . . .
H19 H -0.279316 0.577967 0.421571 0.041 Uiso 1 1 calc R U . . .
C20 C -0.1520(2) 0.7523(2) 0.43399(16) 0.0341(5) Uani 1 1 d . . . . .
H20 H -0.150293 0.790052 0.495014 0.041 Uiso 1 1 calc R U . . .
C21 C -0.0792(2) 0.8235(2) 0.38772(17) 0.0312(5) Uani 1 1 d . . . . .
H21 H -0.028521 0.909991 0.416608 0.037 Uiso 1 1 calc R U . . .
C22 C -0.08037(19) 0.76857(19) 0.29923(16) 0.0243(4) Uani 1 1 d . . . . .
H22 H -0.032409 0.817566 0.266472 0.029 Uiso 1 1 calc R U . . .
C23 C -0.25263(17) 0.22228(15) 0.28005(14) 0.0165(3) Uani 1 1 d . . . . .
C24 C -0.39105(18) 0.17367(16) 0.23732(15) 0.0194(4) Uani 1 1 d . . . . .
H24 H -0.439935 0.185741 0.171687 0.023 Uiso 1 1 calc R U . . .
C25 C -0.45758(19) 0.10793(17) 0.29006(16) 0.0227(4) Uani 1 1 d . . . . .
H25 H -0.551427 0.075688 0.260748 0.027 Uiso 1 1 calc R U . . .
C26 C -0.3865(2) 0.08943(17) 0.38587(16) 0.0236(4) Uani 1 1 d . . . . .
H26 H -0.432004 0.043736 0.421588 0.028 Uiso 1 1 calc R U . . .
C27 C -0.24915(19) 0.13766(17) 0.42929(15) 0.0221(4) Uani 1 1 d . . . . .
H27 H -0.200945 0.124481 0.494483 0.027 Uiso 1 1 calc R U . . .
C28 C -0.18183(18) 0.20518(16) 0.37774(15) 0.0194(4) Uani 1 1 d . . . . .
H28 H -0.087382 0.239884 0.408910 0.023 Uiso 1 1 calc R U . . .
C29 C -0.15638(17) 0.19182(16) 0.13121(15) 0.0178(3) Uani 1 1 d . . . . .
C30 C -0.18918(18) 0.18214(18) 0.02271(16) 0.0231(4) Uani 1 1 d . . . . .
H30 H -0.218596 0.232986 -0.011493 0.028 Uiso 1 1 calc R U . . .
C31 C -0.1793(2) 0.0989(2) -0.03573(18) 0.0307(5) Uani 1 1 d . . . . .
H31 H -0.201699 0.093027 -0.109501 0.037 Uiso 1 1 calc R U . . .
C32 C -0.1367(2) 0.02498(19) 0.01365(19) 0.0342(5) Uani 1 1 d . . . . .
H32 H -0.130913 -0.032548 -0.026585 0.041 Uiso 1 1 calc R U . . .
C33 C -0.1023(2) 0.03392(18) 0.1218(2) 0.0329(5) Uani 1 1 d . . . . .
H33 H -0.072265 -0.016877 0.155302 0.040 Uiso 1 1 calc R U . . .
C34 C -0.11174(19) 0.11714(17) 0.18127(17) 0.0240(4) Uani 1 1 d . . . . .
H34 H -0.088082 0.123288 0.255262 0.029 Uiso 1 1 calc R U . . .
C35 C -0.43575(17) 0.23220(15) -0.02377(14) 0.0207(4) Uani 0.49(2) 1 d . . P A 1
N1A N -0.43575(17) 0.23220(15) -0.02377(14) 0.0207(4) Uani 0.51(2) 1 d . . P A 2
C36 C -0.5351(2) 0.11963(18) -0.09371(17) 0.0303(4) Uani 1 1 d . . . . .
H36 H -0.549303 0.047527 -0.072445 0.036 Uiso 1 1 calc R U . A 1
C37 C -0.6149(2) 0.1154(2) -0.19783(17) 0.0327(5) Uani 1 1 d . . . . .
H37 H -0.685657 0.038742 -0.250008 0.039 Uiso 1 1 calc R U . . .
C38 C -0.5923(2) 0.2223(2) -0.22643(16) 0.0291(4) Uani 1 1 d . . . . .
H38 H -0.646451 0.218105 -0.298465 0.035 Uiso 1 1 calc R U . . .
C39 C -0.49131(19) 0.33505(19) -0.15086(15) 0.0236(4) Uani 1 1 d . . . . .
H39 H -0.475611 0.409342 -0.168266 0.028 Uiso 1 1 calc R U . A 1
C40 C 0.3791(2) 0.23831(19) 0.43293(17) 0.0300(4) Uani 1 1 d . . . . .

loop_
_atom_site_aniso_label
_atom_site_aniso_U_11
_atom_site_aniso_U_22
_atom_site_aniso_U_33
_atom_site_aniso_U_23
_atom_site_aniso_U_13
_atom_site_aniso_U_12
Ni1 0.01426(15) 0.01592(15) 0.01386(15) 0.00501(12) 0.00480(12) 0.00824(12)
Fe1 0.01286(13) 0.01560(14) 0.01324(14) 0.00489(11) 0.00589(11) 0.00722(11)
P1 0.0171(2) 0.0189(2) 0.0163(2) 0.00868(17) 0.00949(18) 0.01123(18)
P2 0.0133(2) 0.0137(2) 0.0141(2) 0.00337(16) 0.00577(17) 0.00717(16)
S1 0.0259(2) 0.0240(2) 0.0223(2) 0.00320(19) 0.0143(2) 0.00454(19)
F1 0.0235(6) 0.0399(7) 0.0480(8) -0.0071(6) 0.0181(6) 0.0026(6)
F2 0.0418(8) 0.0664(10) 0.0233(7) -0.0112(7) 0.0085(6) 0.0148(7)
F3 0.0667(11) 0.0365(8) 0.0821(12) 0.0050(8) 0.0233(9) 0.0362(8)
O1 0.0874(15) 0.0363(9) 0.0511(11) 0.0246(9) 0.0309(11) 0.0357(10)
O2 0.0330(8) 0.0378(8) 0.0214(7) 0.0020(6) 0.0112(6) 0.0131(7)
O3 0.0367(10) 0.0664(13) 0.0577(12) -0.0169(10) 0.0350(10) -0.0035(9)
N1 0.0144(8) 0.0193(8) 0.0168(8) 0.0045(6) 0.0066(6) 0.0090(7)
C35A 0.0144(8) 0.0193(8) 0.0168(8) 0.0045(6) 0.0066(6) 0.0090(7)
C1 0.0191(9) 0.0219(9) 0.0171(9) 0.0103(7) 0.0101(7) 0.0114(7)
C2 0.0219(9) 0.0197(9) 0.0232(9) 0.0109(8) 0.0114(8) 0.0105(8)
C3 0.0178(9) 0.0254(9) 0.0285(10) 0.0145(8) 0.0121(8) 0.0082(8)
C4 0.0233(9) 0.0340(10) 0.0243(10) 0.0167(8) 0.0164(8) 0.0178(9)
C5 0.0203(9) 0.0257(9) 0.0172(9) 0.0102(7) 0.0110(7) 0.0133(8)
C6 0.0150(8) 0.0160(8) 0.0151(8) 0.0057(7) 0.0076(7) 0.0075(7)
C7 0.0188(8) 0.0190(8) 0.0128(8) 0.0064(7) 0.0085(7) 0.0104(7)
C8 0.0193(9) 0.0176(8) 0.0140(8) 0.0050(7) 0.0051(7) 0.0086(7)
C9 0.0158(8) 0.0212(9) 0.0171(9) 0.0070(7) 0.0053(7) 0.0102(7)
C10 0.0167(8) 0.0173(8) 0.0182(9) 0.0056(7) 0.0077(7) 0.0101(7)
C11 0.0177(8) 0.0151(8) 0.0159(8) 0.0045(7) 0.0073(7) 0.0088(7)
C12 0.0230(9) 0.0240(9) 0.0228(9) 0.0101(8) 0.0137(8) 0.0150(8)
C13 0.0334(11) 0.0288(10) 0.0240(10) 0.0145(8) 0.0195(9) 0.0199(9)
C14 0.0315(10) 0.0261(9) 0.0187(9) 0.0103(8) 0.0109(8) 0.0197(9)
C15 0.0237(9) 0.0284(10) 0.0261(10) 0.0117(8) 0.0113(8) 0.0182(8)
C16 0.0219(9) 0.0245(9) 0.0242(10) 0.0114(8) 0.0136(8) 0.0143(8)
C17 0.0219(9) 0.0294(10) 0.0169(9) 0.0095(7) 0.0102(7) 0.0187(8)
C18 0.0329(11) 0.0401(11) 0.0292(11) 0.0227(9) 0.0210(9) 0.0284(10)
C19 0.0446(13) 0.0626(15) 0.0300(11) 0.0313(11) 0.0281(10) 0.0434(12)
C20 0.0389(12) 0.0658(16) 0.0164(10) 0.0125(10) 0.0130(9) 0.0415(12)
C21 0.0257(10) 0.0436(12) 0.0237(10) 0.0010(9) 0.0066(9) 0.0233(10)
C22 0.0224(9) 0.0316(10) 0.0213(10) 0.0063(8) 0.0095(8) 0.0170(8)
C23 0.0162(8) 0.0140(8) 0.0180(9) 0.0031(7) 0.0086(7) 0.0066(7)
C24 0.0178(9) 0.0203(8) 0.0196(9) 0.0050(7) 0.0078(7) 0.0106(7)
C25 0.0172(9) 0.0226(9) 0.0253(10) 0.0040(8) 0.0109(8) 0.0079(7)
C26 0.0258(10) 0.0207(9) 0.0242(10) 0.0068(8) 0.0158(8) 0.0085(8)
C27 0.0238(9) 0.0213(9) 0.0176(9) 0.0049(7) 0.0089(8) 0.0099(8)
C28 0.0171(8) 0.0200(9) 0.0177(9) 0.0037(7) 0.0065(7) 0.0089(7)
C29 0.0129(8) 0.0149(8) 0.0212(9) -0.0001(7) 0.0069(7) 0.0056(7)
C30 0.0156(8) 0.0253(9) 0.0220(10) 0.0002(8) 0.0072(7) 0.0083(8)
C31 0.0190(9) 0.0338(11) 0.0279(11) -0.0064(9) 0.0095(8) 0.0085(9)
C32 0.0246(10) 0.0261(10) 0.0422(13) -0.0104(9) 0.0151(10) 0.0092(9)
C33 0.0257(10) 0.0208(10) 0.0532(14) 0.0069(9) 0.0180(10) 0.0141(9)
C34 0.0221(9) 0.0199(9) 0.0294(10) 0.0057(8) 0.0112(8) 0.0116(8)
C35 0.0214(9) 0.0205(8) 0.0187(9) 0.0059(7) 0.0078(7) 0.0114(7)
N1A 0.0214(9) 0.0205(8) 0.0187(9) 0.0059(7) 0.0078(7) 0.0114(7)
C36 0.0301(11) 0.0194(9) 0.0281(11) 0.0020(8) 0.0103(9) 0.0066(8)
C37 0.0219(10) 0.0291(11) 0.0253(11) -0.0053(9) 0.0039(8) 0.0052(9)
C38 0.0210(9) 0.0420(12) 0.0180(10) 0.0033(9) 0.0032(8) 0.0176(9)
C39 0.0226(9) 0.0328(10) 0.0201(9) 0.0097(8) 0.0088(8) 0.0189(8)
C40 0.0264(10) 0.0309(11) 0.0282(11) -0.0001(9) 0.0126(9) 0.0130(9)

loop_
_atom_type_symbol
_atom_type_description
_atom_type_scat_dispersion_real
_atom_type_scat_dispersion_imag
_atom_type_scat_source
Ni Ni -3.0029 0.5091 'International Tables Vol C Tables 4.2.6.8 and 6.1.1.4'
Fe Fe -1.1336 3.1974 'International Tables Vol C Tables 4.2.6.8 and 6.1.1.4'
P P 0.2955 0.4335 'International Tables Vol C Tables 4.2.6.8 and 6.1.1.4'
S S 0.3331 0.5567 'International Tables Vol C Tables 4.2.6.8 and 6.1.1.4'
F F 0.0727 0.0534 'International Tables Vol C Tables 4.2.6.8 and 6.1.1.4'
O O 0.0492 0.0322 'International Tables Vol C Tables 4.2.6.8 and 6.1.1.4'
N N 0.0311 0.0180 'International Tables Vol C Tables 4.2.6.8 and 6.1.1.4'
C C 0.0181 0.0091 'International Tables Vol C Tables 4.2.6.8 and 6.1.1.4'
H H 0.0000 0.0000 'International Tables Vol C Tables 4.2.6.8 and 6.1.1.4'

loop_
_geom_angle_atom_site_label_1
_geom_angle_atom_site_label_2
_geom_angle_atom_site_label_3
_geom_angle
_geom_angle_site_symmetry_1
_geom_angle_site_symmetry_3
_geom_angle_publ_flag
C35A Ni1 N1A 41.11(7) . . ?
N1 Ni1 C35 41.11(7) . . ?
C35A Ni1 P1 105.60(5) . . ?
N1 Ni1 P1 105.60(5) . . ?
N1A Ni1 P1 146.68(5) . . ?
C35 Ni1 P1 146.68(5) . . ?
C35A Ni1 P2 147.15(5) . . ?
N1 Ni1 P2 147.15(5) . . ?
N1A Ni1 P2 107.38(5) . . ?
C35 Ni1 P2 107.38(5) . . ?
P1 Ni1 P2 105.62(2) . . ?
C5 Fe1 C1 41.73(7) . . ?
C5 Fe1 C6 108.76(7) . . ?
C1 Fe1 C6 111.45(7) . . ?
C5 Fe1 C7 136.93(7) . . ?
C1 Fe1 C7 110.48(7) . . ?
C6 Fe1 C7 41.28(7) . . ?
C5 Fe1 C10 110.76(7) . . ?
C1 Fe1 C10 141.03(7) . . ?
C6 Fe1 C10 41.33(7) . . ?
C7 Fe1 C10 68.95(7) . . ?
C5 Fe1 C2 69.52(8) . . ?
C1 Fe1 C2 41.43(7) . . ?
C6 Fe1 C2 142.28(7) . . ?
C7 Fe1 C2 113.51(7) . . ?
C10 Fe1 C2 176.34(7) . . ?
C5 Fe1 C9 140.25(7) . . ?
C1 Fe1 C9 177.96(7) . . ?
C6 Fe1 C9 68.90(7) . . ?
C7 Fe1 C9 68.36(7) . . ?
C10 Fe1 C9 40.47(7) . . ?
C2 Fe1 C9 137.17(7) . . ?
C5 Fe1 C4 40.92(7) . . ?
C1 Fe1 C4 69.21(7) . . ?
C6 Fe1 C4 135.81(8) . . ?
C7 Fe1 C4 176.97(7) . . ?
C10 Fe1 C4 109.28(7) . . ?
C2 Fe1 C4 68.39(8) . . ?
C9 Fe1 C4 112.04(7) . . ?
C5 Fe1 C8 177.42(7) . . ?
C1 Fe1 C8 137.69(7) . . ?
C6 Fe1 C8 68.88(7) . . ?
C7 Fe1 C8 40.56(7) . . ?
C10 Fe1 C8 68.26(7) . . ?
C2 Fe1 C8 111.62(7) . . ?
C9 Fe1 C8 40.37(7) . . ?
C4 Fe1 C8 141.55(7) . . ?
C5 Fe1 C3 68.52(8) . . ?
C1 Fe1 C3 68.71(7) . . ?
C6 Fe1 C3 175.97(7) . . ?
C7 Fe1 C3 142.71(8) . . ?
C10 Fe1 C3 136.17(7) . . ?
C2 Fe1 C3 40.28(7) . . ?
C9 Fe1 C3 111.10(7) . . ?
C4 Fe1 C3 40.22(8) . . ?
C8 Fe1 C3 113.90(8) . . ?
C1 P1 C17 108.28(9) . . ?
C1 P1 C11 106.29(8) . . ?
C17 P1 C11 103.59(8) . . ?
C1 P1 Ni1 112.51(6) . . ?
C17 P1 Ni1 114.81(6) . . ?
C11 P1 Ni1 110.67(6) . . ?
C6 P2 C23 103.94(8) . . ?
C6 P2 C29 102.97(8) . . ?
C23 P2 C29 105.80(8) . . ?
C6 P2 Ni1 120.62(6) . . ?
C23 P2 Ni1 114.59(6) . . ?
C29 P2 Ni1 107.47(6) . . ?
O3 S1 O2 116.97(12) . . ?
O3 S1 O1 114.43(14) . . ?
O2 S1 O1 113.31(11) . . ?
O3 S1 C40 103.63(10) . . ?
O2 S1 C40 103.76(10) . . ?
O1 S1 C40 102.35(11) . . ?
C35 N1 C39 123.04(17) . . ?
C35 N1 Ni1 70.58(10) . . ?
C39 N1 Ni1 165.07(15) . . ?
N1A C35A C39 123.04(17) . . ?
N1A C35A Ni1 70.58(10) . . ?
C39 C35A Ni1 165.07(15) . . ?
C5 C1 C2 107.43(15) . . ?
C5 C1 P1 121.16(14) . . ?
C2 C1 P1 131.11(14) . . ?
C5 C1 Fe1 68.99(10) . . ?
C2 C1 Fe1 70.54(10) . . ?
P1 C1 Fe1 120.70(9) . . ?
C3 C2 C1 107.61(17) . . ?
C3 C2 Fe1 70.55(11) . . ?
C1 C2 Fe1 68.03(10) . . ?
C3 C2 H2 126.2 . . ?
C1 C2 H2 126.2 . . ?
Fe1 C2 H2 126.8 . . ?
C4 C3 C2 108.80(17) . . ?
C4 C3 Fe1 69.23(11) . . ?
C2 C3 Fe1 69.17(10) . . ?
C4 C3 H3 125.6 . . ?
C2 C3 H3 125.6 . . ?
Fe1 C3 H3 127.6 . . ?
C3 C4 C5 108.16(17) . . ?
C3 C4 Fe1 70.55(11) . . ?
C5 C4 Fe1 68.09(10) . . ?
C3 C4 H4 125.9 . . ?
C5 C4 H4 125.9 . . ?
Fe1 C4 H4 127.0 . . ?
C4 C5 C1 108.00(17) . . ?
C4 C5 Fe1 71.00(11) . . ?
C1 C5 Fe1 69.29(10) . . ?
C4 C5 H5 126.0 . . ?
C1 C5 H5 126.0 . . ?
Fe1 C5 H5 125.3 . . ?
C7 C6 C10 107.12(15) . . ?
C7 C6 P2 126.33(13) . . ?
C10 C6 P2 126.33(13) . . ?
C7 C6 Fe1 69.72(10) . . ?
C10 C6 Fe1 69.76(10) . . ?
P2 C6 Fe1 121.54(9) . . ?
C8 C7 C6 108.20(15) . . ?
C8 C7 Fe1 70.52(10) . . ?
C6 C7 Fe1 69.00(10) . . ?
C8 C7 H7 125.9 . . ?
C6 C7 H7 125.9 . . ?
Fe1 C7 H7 126.2 . . ?
C9 C8 C7 108.05(16) . . ?
C9 C8 Fe1 69.50(10) . . ?
C7 C8 Fe1 68.92(10) . . ?
C9 C8 H8 126.0 . . ?
C7 C8 H8 126.0 . . ?
Fe1 C8 H8 127.2 . . ?
C10 C9 C8 108.53(15) . . ?
C10 C9 Fe1 69.34(10) . . ?
C8 C9 Fe1 70.13(10) . . ?
C10 C9 H9 125.7 . . ?
C8 C9 H9 125.7 . . ?
Fe1 C9 H9 126.4 . . ?
C9 C10 C6 108.09(15) . . ?
C9 C10 Fe1 70.18(10) . . ?
C6 C10 Fe1 68.91(9) . . ?
C9 C10 H10 126.0 . . ?
C6 C10 H10 126.0 . . ?
Fe1 C10 H10 126.5 . . ?
C12 C11 C16 119.38(16) . . ?
C12 C11 P1 122.43(13) . . ?
C16 C11 P1 117.94(13) . . ?
C11 C12 C13 120.22(17) . . ?
C11 C12 H12 119.9 . . ?
C13 C12 H12 119.9 . . ?
C14 C13 C12 120.16(17) . . ?
C14 C13 H13 119.9 . . ?
C12 C13 H13 119.9 . . ?
C15 C14 C13 119.75(17) . . ?
C15 C14 H14 120.1 . . ?
C13 C14 H14 120.1 . . ?
C14 C15 C16 120.33(17) . . ?
C14 C15 H15 119.8 . . ?
C16 C15 H15 119.8 . . ?
C15 C16 C11 120.14(17) . . ?
C15 C16 H16 119.9 . . ?
C11 C16 H16 119.9 . . ?
C22 C17 C18 119.47(18) . . ?
C22 C17 P1 121.06(14) . . ?
C18 C17 P1 119.46(15) . . ?
C19 C18 C17 120.0(2) . . ?
C19 C18 H18 120.0 . . ?
C17 C18 H18 120.0 . . ?
C20 C19 C18 120.1(2) . . ?
C20 C19 H19 119.9 . . ?
C18 C19 H19 119.9 . . ?
C19 C20 C21 120.10(19) . . ?
C19 C20 H20 120.0 . . ?
C21 C20 H20 120.0 . . ?
C20 C21 C22 120.1(2) . . ?
C20 C21 H21 120.0 . . ?
C22 C21 H21 120.0 . . ?
C21 C22 C17 120.15(19) . . ?
C21 C22 H22 119.9 . . ?
C17 C22 H22 119.9 . . ?
C24 C23 C28 118.92(16) . . ?
C24 C23 P2 119.49(14) . . ?
C28 C23 P2 121.57(13) . . ?
C25 C24 C23 120.59(17) . . ?
C25 C24 H24 119.7 . . ?
C23 C24 H24 119.7 . . ?
C24 C25 C26 119.88(17) . . ?
C24 C25 H25 120.1 . . ?
C26 C25 H25 120.1 . . ?
C27 C26 C25 120.05(17) . . ?
C27 C26 H26 120.0 . . ?
C25 C26 H26 120.0 . . ?
C26 C27 C28 120.25(17) . . ?
C26 C27 H27 119.9 . . ?
C28 C27 H27 119.9 . . ?
C27 C28 C23 120.28(17) . . ?
C27 C28 H28 119.9 . . ?
C23 C28 H28 119.9 . . ?
C30 C29 C34 119.20(17) . . ?
C30 C29 P2 119.60(14) . . ?
C34 C29 P2 121.19(14) . . ?
C31 C30 C29 120.67(19) . . ?
C31 C30 H30 119.7 . . ?
C29 C30 H30 119.7 . . ?
C32 C31 C30 119.8(2) . . ?
C32 C31 H31 120.1 . . ?
C30 C31 H31 120.1 . . ?
C31 C32 C33 120.49(18) . . ?
C31 C32 H32 119.8 . . ?
C33 C32 H32 119.8 . . ?
C32 C33 C34 120.2(2) . . ?
C32 C33 H33 119.9 . . ?
C34 C33 H33 119.9 . . ?
C33 C34 C29 119.60(19) . . ?
C33 C34 H34 120.2 . . ?
C29 C34 H34 120.2 . . ?
N1 C35 C36 123.24(17) . . ?
N1 C35 Ni1 68.32(10) . . ?
C36 C35 Ni1 167.44(15) . . ?
C35A N1A C36 123.24(17) . . ?
C35A N1A Ni1 68.32(10) . . ?
C36 N1A Ni1 167.44(15) . . ?
N1A C36 C37 116.45(19) . . ?
C35 C36 C37 116.45(19) . . ?
C35 C36 H36 121.8 . . ?
C37 C36 H36 121.8 . . ?
C36 C37 C38 120.50(19) . . ?
C36 C37 H37 119.7 . . ?
C38 C37 H37 119.7 . . ?
C39 C38 C37 120.59(18) . . ?
C39 C38 H38 119.7 . . ?
C37 C38 H38 119.7 . . ?
C35A C39 C38 116.15(18) . . ?
N1 C39 C38 116.15(18) . . ?
N1 C39 H39 121.9 . . ?
C38 C39 H39 121.9 . . ?
F2 C40 F1 108.36(18) . . ?
F2 C40 F3 106.11(18) . . ?
F1 C40 F3 106.51(19) . . ?
F2 C40 S1 113.09(16) . . ?
F1 C40 S1 111.90(14) . . ?
F3 C40 S1 110.49(15) . . ?

loop_
_geom_bond_atom_site_label_1
_geom_bond_atom_site_label_2
_geom_bond_distance
_geom_bond_site_symmetry_2
_geom_bond_publ_flag
Ni1 C35A 1.8481(16) . ?
Ni1 N1 1.8481(16) . ?
Ni1 N1A 1.8757(17) . ?
Ni1 C35 1.8757(17) . ?
Ni1 P1 2.1735(5) . ?
Ni1 P2 2.1924(5) . ?
Fe1 C5 2.0180(18) . ?
Fe1 C1 2.0220(17) . ?
Fe1 C6 2.0338(17) . ?
Fe1 C7 2.0435(17) . ?
Fe1 C10 2.0452(17) . ?
Fe1 C2 2.0558(18) . ?
Fe1 C9 2.0562(17) . ?
Fe1 C4 2.0566(18) . ?
Fe1 C8 2.0646(18) . ?
Fe1 C3 2.0740(19) . ?
P1 C1 1.7944(18) . ?
P1 C17 1.8152(18) . ?
P1 C11 1.8230(17) . ?
P2 C6 1.8055(18) . ?
P2 C23 1.8233(18) . ?
P2 C29 1.8291(18) . ?
S1 O3 1.4223(17) . ?
S1 O2 1.4250(15) . ?
S1 O1 1.4485(19) . ?
S1 C40 1.815(2) . ?
F1 C40 1.328(2) . ?
F2 C40 1.324(3) . ?
F3 C40 1.335(3) . ?
N1 C35 1.308(2) . ?
N1 C39 1.367(2) . ?
C35A N1A 1.308(2) . ?
C35A C39 1.367(2) . ?
C1 C5 1.439(3) . ?
C1 C2 1.443(3) . ?
C2 C3 1.422(3) . ?
C2 H2 0.9500 . ?
C3 C4 1.420(3) . ?
C3 H3 0.9500 . ?
C4 C5 1.425(3) . ?
C4 H4 0.9500 . ?
C5 H5 0.9500 . ?
C6 C7 1.437(2) . ?
C6 C10 1.440(2) . ?
C7 C8 1.424(2) . ?
C7 H7 0.9500 . ?
C8 C9 1.422(3) . ?
C8 H8 0.9500 . ?
C9 C10 1.419(2) . ?
C9 H9 0.9500 . ?
C10 H10 0.9500 . ?
C11 C12 1.388(2) . ?
C11 C16 1.396(2) . ?
C12 C13 1.393(3) . ?
C12 H12 0.9500 . ?
C13 C14 1.388(3) . ?
C13 H13 0.9500 . ?
C14 C15 1.385(3) . ?
C14 H14 0.9500 . ?
C15 C16 1.389(3) . ?
C15 H15 0.9500 . ?
C16 H16 0.9500 . ?
C17 C22 1.395(3) . ?
C17 C18 1.395(3) . ?
C18 C19 1.391(3) . ?
C18 H18 0.9500 . ?
C19 C20 1.385(4) . ?
C19 H19 0.9500 . ?
C20 C21 1.388(3) . ?
C20 H20 0.9500 . ?
C21 C22 1.388(3) . ?
C21 H21 0.9500 . ?
C22 H22 0.9500 . ?
C23 C24 1.400(2) . ?
C23 C28 1.400(2) . ?
C24 C25 1.390(3) . ?
C24 H24 0.9500 . ?
C25 C26 1.392(3) . ?
C25 H25 0.9500 . ?
C26 C27 1.387(3) . ?
C26 H26 0.9500 . ?
C27 C28 1.390(3) . ?
C27 H27 0.9500 . ?
C28 H28 0.9500 . ?
C29 C30 1.396(3) . ?
C29 C34 1.403(3) . ?
C30 C31 1.389(3) . ?
C30 H30 0.9500 . ?
C31 C32 1.378(3) . ?
C31 H31 0.9500 . ?
C32 C33 1.388(3) . ?
C32 H32 0.9500 . ?
C33 C34 1.394(3) . ?
C33 H33 0.9500 . ?
C34 H34 0.9500 . ?
C35 C36 1.356(3) . ?
N1A C36 1.356(3) . ?
C36 C37 1.386(3) . ?
C36 H36 0.9500 . ?
C37 C38 1.388(3) . ?
C37 H37 0.9500 . ?
C38 C39 1.386(3) . ?
C38 H38 0.9500 . ?
C39 H39 0.9500 . ?

loop_
_geom_torsion_atom_site_label_1
_geom_torsion_atom_site_label_2
_geom_torsion_atom_site_label_3
_geom_torsion_atom_site_label_4
_geom_torsion
_geom_torsion_site_symmetry_1
_geom_torsion_site_symmetry_2
_geom_torsion_site_symmetry_3
_geom_torsion_site_symmetry_4
_geom_torsion_publ_flag
P1 Ni1 N1 C35 -178.17(9) . . . . ?
P2 Ni1 N1 C35 20.40(15) . . . . ?
C35 Ni1 N1 C39 -157.1(6) . . . . ?
P1 Ni1 N1 C39 24.7(5) . . . . ?
P2 Ni1 N1 C39 -136.7(5) . . . . ?
P1 Ni1 C35A N1A -178.17(9) . . . . ?
P2 Ni1 C35A N1A 20.40(15) . . . . ?
N1A Ni1 C35A C39 -157.1(6) . . . . ?
P1 Ni1 C35A C39 24.7(5) . . . . ?
P2 Ni1 C35A C39 -136.7(5) . . . . ?
C17 P1 C1 C5 154.03(14) . . . . ?
C11 P1 C1 C5 -95.21(15) . . . . ?
Ni1 P1 C1 C5 26.07(16) . . . . ?
C17 P1 C1 C2 -18.82(19) . . . . ?
C11 P1 C1 C2 91.94(18) . . . . ?
Ni1 P1 C1 C2 -146.78(15) . . . . ?
C17 P1 C1 Fe1 71.41(12) . . . . ?
C11 P1 C1 Fe1 -177.84(10) . . . . ?
Ni1 P1 C1 Fe1 -56.56(11) . . . . ?
C5 C1 C2 C3 0.3(2) . . . . ?
P1 C1 C2 C3 173.91(14) . . . . ?
Fe1 C1 C2 C3 59.69(12) . . . . ?
C5 C1 C2 Fe1 -59.36(12) . . . . ?
P1 C1 C2 Fe1 114.22(16) . . . . ?
C1 C2 C3 C4 -0.1(2) . . . . ?
Fe1 C2 C3 C4 57.97(13) . . . . ?
C1 C2 C3 Fe1 -58.11(12) . . . . ?
C2 C3 C4 C5 -0.1(2) . . . . ?
Fe1 C3 C4 C5 57.83(13) . . . . ?
C2 C3 C4 Fe1 -57.94(13) . . . . ?
C3 C4 C5 C1 0.3(2) . . . . ?
Fe1 C4 C5 C1 59.66(12) . . . . ?
C3 C4 C5 Fe1 -59.36(13) . . . . ?
C2 C1 C5 C4 -0.4(2) . . . . ?
P1 C1 C5 C4 -174.74(13) . . . . ?
Fe1 C1 C5 C4 -60.74(12) . . . . ?
C2 C1 C5 Fe1 60.35(12) . . . . ?
P1 C1 C5 Fe1 -114.01(12) . . . . ?
C23 P2 C6 C7 -69.63(16) . . . . ?
C29 P2 C6 C7 -179.82(15) . . . . ?
Ni1 P2 C6 C7 60.55(17) . . . . ?
C23 P2 C6 C10 116.44(15) . . . . ?
C29 P2 C6 C10 6.25(17) . . . . ?
Ni1 P2 C6 C10 -113.38(14) . . . . ?
C23 P2 C6 Fe1 -156.57(9) . . . . ?
C29 P2 C6 Fe1 93.24(11) . . . . ?
Ni1 P2 C6 Fe1 -26.39(12) . . . . ?
C10 C6 C7 C8 0.17(19) . . . . ?
P2 C6 C7 C8 -174.71(13) . . . . ?
Fe1 C6 C7 C8 -59.84(12) . . . . ?
C10 C6 C7 Fe1 60.02(12) . . . . ?
P2 C6 C7 Fe1 -114.87(14) . . . . ?
C6 C7 C8 C9 0.3(2) . . . . ?
Fe1 C7 C8 C9 -58.64(12) . . . . ?
C6 C7 C8 Fe1 58.90(12) . . . . ?
C7 C8 C9 C10 -0.6(2) . . . . ?
Fe1 C8 C9 C10 -58.89(12) . . . . ?
C7 C8 C9 Fe1 58.28(12) . . . . ?
C8 C9 C10 C6 0.7(2) . . . . ?
Fe1 C9 C10 C6 -58.66(12) . . . . ?
C8 C9 C10 Fe1 59.37(12) . . . . ?
C7 C6 C10 C9 -0.54(19) . . . . ?
P2 C6 C10 C9 174.35(13) . . . . ?
Fe1 C6 C10 C9 59.45(12) . . . . ?
C7 C6 C10 Fe1 -60.00(11) . . . . ?
P2 C6 C10 Fe1 114.89(14) . . . . ?
C1 P1 C11 C12 18.69(17) . . . . ?
C17 P1 C11 C12 132.69(15) . . . . ?
Ni1 P1 C11 C12 -103.77(15) . . . . ?
C1 P1 C11 C16 -167.12(14) . . . . ?
C17 P1 C11 C16 -53.11(16) . . . . ?
Ni1 P1 C11 C16 70.43(15) . . . . ?
C16 C11 C12 C13 -0.5(3) . . . . ?
P1 C11 C12 C13 173.66(15) . . . . ?
C11 C12 C13 C14 -0.6(3) . . . . ?
C12 C13 C14 C15 1.1(3) . . . . ?
C13 C14 C15 C16 -0.5(3) . . . . ?
C14 C15 C16 C11 -0.5(3) . . . . ?
C12 C11 C16 C15 1.0(3) . . . . ?
P1 C11 C16 C15 -173.37(15) . . . . ?
C1 P1 C17 C22 56.91(17) . . . . ?
C11 P1 C17 C22 -55.66(17) . . . . ?
Ni1 P1 C17 C22 -176.45(13) . . . . ?
C1 P1 C17 C18 -124.44(15) . . . . ?
C11 P1 C17 C18 122.99(15) . . . . ?
Ni1 P1 C17 C18 2.21(17) . . . . ?
C22 C17 C18 C19 -0.9(3) . . . . ?
P1 C17 C18 C19 -179.57(15) . . . . ?
C17 C18 C19 C20 -1.4(3) . . . . ?
C18 C19 C20 C21 2.2(3) . . . . ?
C19 C20 C21 C22 -0.7(3) . . . . ?
C20 C21 C22 C17 -1.7(3) . . . . ?
C18 C17 C22 C21 2.4(3) . . . . ?
P1 C17 C22 C21 -178.90(14) . . . . ?
C6 P2 C23 C24 153.84(14) . . . . ?
C29 P2 C23 C24 -98.06(15) . . . . ?
Ni1 P2 C23 C24 20.14(16) . . . . ?
C6 P2 C23 C28 -27.62(16) . . . . ?
C29 P2 C23 C28 80.48(16) . . . . ?
Ni1 P2 C23 C28 -161.31(13) . . . . ?
C28 C23 C24 C25 -1.0(3) . . . . ?
P2 C23 C24 C25 177.62(14) . . . . ?
C23 C24 C25 C26 -0.4(3) . . . . ?
C24 C25 C26 C27 0.7(3) . . . . ?
C25 C26 C27 C28 0.4(3) . . . . ?
C26 C27 C28 C23 -1.7(3) . . . . ?
C24 C23 C28 C27 2.0(3) . . . . ?
P2 C23 C28 C27 -176.53(14) . . . . ?
C6 P2 C29 C30 -116.14(15) . . . . ?
C23 P2 C29 C30 135.07(15) . . . . ?
Ni1 P2 C29 C30 12.21(15) . . . . ?
C6 P2 C29 C34 62.84(16) . . . . ?
C23 P2 C29 C34 -45.96(17) . . . . ?
Ni1 P2 C29 C34 -168.81(13) . . . . ?
C34 C29 C30 C31 0.6(3) . . . . ?
P2 C29 C30 C31 179.64(14) . . . . ?
C29 C30 C31 C32 0.1(3) . . . . ?
C30 C31 C32 C33 -0.7(3) . . . . ?
C31 C32 C33 C34 0.6(3) . . . . ?
C32 C33 C34 C29 0.1(3) . . . . ?
C30 C29 C34 C33 -0.7(3) . . . . ?
P2 C29 C34 C33 -179.68(15) . . . . ?
C39 N1 C35 C36 -1.3(3) . . . . ?
Ni1 N1 C35 C36 -174.4(2) . . . . ?
C39 N1 C35 Ni1 173.14(18) . . . . ?
P1 Ni1 C35 N1 3.21(16) . . . . ?
P2 Ni1 C35 N1 -168.57(9) . . . . ?
N1 Ni1 C35 C36 158.1(8) . . . . ?
P1 Ni1 C35 C36 161.3(7) . . . . ?
P2 Ni1 C35 C36 -10.5(7) . . . . ?
C39 C35A N1A C36 -1.3(3) . . . . ?
Ni1 C35A N1A C36 -174.4(2) . . . . ?
C39 C35A N1A Ni1 173.14(18) . . . . ?
P1 Ni1 N1A C35A 3.21(16) . . . . ?
P2 Ni1 N1A C35A -168.57(9) . . . . ?
C35A Ni1 N1A C36 158.1(8) . . . . ?
P1 Ni1 N1A C36 161.3(7) . . . . ?
P2 Ni1 N1A C36 -10.5(7) . . . . ?
C35A N1A C36 C37 1.6(3) . . . . ?
Ni1 N1A C36 C37 -153.9(6) . . . . ?
N1 C35 C36 C37 1.6(3) . . . . ?
Ni1 C35 C36 C37 -153.9(6) . . . . ?
N1A C36 C37 C38 -0.3(3) . . . . ?
C35 C36 C37 C38 -0.3(3) . . . . ?
C36 C37 C38 C39 -1.3(3) . . . . ?
N1A C35A C39 C38 -0.4(3) . . . . ?
Ni1 C35A C39 C38 153.7(5) . . . . ?
C35 N1 C39 C38 -0.4(3) . . . . ?
Ni1 N1 C39 C38 153.7(5) . . . . ?
C37 C38 C39 C35A 1.6(3) . . . . ?
C37 C38 C39 N1 1.6(3) . . . . ?
O3 S1 C40 F2 60.65(19) . . . . ?
O2 S1 C40 F2 -176.68(15) . . . . ?
O1 S1 C40 F2 -58.60(18) . . . . ?
O3 S1 C40 F1 -176.64(18) . . . . ?
O2 S1 C40 F1 -53.96(18) . . . . ?
O1 S1 C40 F1 64.11(19) . . . . ?
O3 S1 C40 F3 -58.1(2) . . . . ?
O2 S1 C40 F3 64.55(17) . . . . ?
O1 S1 C40 F3 -177.38(17) . . . . ?
